data_1509629
loop_
_publ_author_name
'Thies, S.'
'Doersam, G.'
'Geibel, C.'
'Cordier, G.'
'Henseleit, R.'
'Mehner, A.'

_publ_section_title
;
 Neue ternaere RE-Silber-Aluminide (RE=La.Ce,Pr,Yb) mit gewellten
 Silber-Aluminium Kagome- Netzen
;
_journal_name_full 'Journal of Alloys Compd.'
_journal_page_first 161
_journal_page_last 175
_journal_paper_doi 10.1016/0925-8388(92)90630-R
_journal_volume 186
_journal_year 1992
_chemical_formula_sum 'Ag12.9 Al21.1 La3.6'
_space_group_IT_number 194
_symmetry_space_group_name_Hall '-P 6c 2c'
_symmetry_space_group_name_H-M 'P 63/m m c'
_cell_angle_alpha 90
_cell_angle_beta 90
_cell_angle_gamma 120
_cell_formula_units_Z 1
_cell_length_a 9.404
_cell_length_b 9.404
_cell_length_c 9.153
_cell_volume 701.002
_citation_journal_id_ASTM JALCEU
_cod_data_source_file silver1-2_648.cif
_cod_data_source_block Ag12.9Al21.1La3.6
_cod_original_cell_volume 701.0021
_cod_database_code 1509629

loop_
_symmetry_equiv_pos_as_xyz
x,y,z
x-y,x,z+1/2
-y,x-y,z
-x,-y,z+1/2
-x+y,-x,z
y,-x+y,z+1/2
-y,-x,-z+1/2
x-y,-y,-z
x,x-y,-z+1/2
y,x,-z
-x+y,y,-z+1/2
-x,-x+y,-z
-x,-y,-z
-x+y,-x,-z-1/2
y,-x+y,-z
x,y,-z-1/2
x-y,x,-z
-y,x-y,-z-1/2
y,x,z-1/2
-x+y,y,z
-x,-x+y,z-1/2
-y,-x,z
x-y,-y,z-1/2
x,x-y,z

loop_
_atom_site_label
_atom_site_type_symbol
_atom_site_fract_x
_atom_site_fract_y
_atom_site_fract_z
_atom_site_occupancy
_atom_site_U_iso_or_equiv
Ag4 Ag 0.1629 0.3258 0.9791 0.425 0.0
Al2 Al 0.5 0 0 0.5 0.0
Ag3 Ag 0.3296 0.9604 0.25 0.275 0.0
Al1 Al 0.3333 0.6667 0.1047 0.625 0.0
Al4 Al 0.1629 0.3258 0.9791 0.575 0.0
Al3 Al 0.3296 0.9604 0.25 0.725 0.0
La1 La 0 0 0.25 0.8 0.0
Ag1 Ag 0.3333 0.6667 0.1047 0.375 0.0
La2 La 0.3333 0.6667 0.75 1 0.0
Ag2 Ag 0.5 0 0 0.5 0.0
